data_4308970
loop_
_publ_author_name
'David B. Cordes'
'Andrew S. Bailey'
'Paula L. Caradoc-Davies'
'Duncan H. Gregory'
'Lyall R. Hanton'
'Kitty Lee'
'Mark D. Spicer'

_publ_contact_author 'Hanton, Lyall R.'
_publ_contact_author_email lhanton@alkali.otago.ac.nz
_publ_section_title
;
Flexible Ligands and Structural Diversity: Isomerism in
Cd(NO3)2 Coordination Polymers
;
_journal_name_full 'Inorganic Chemistry'
_journal_page_first 2544
_journal_page_last 2552
_journal_paper_doi 10.1021/ic048473k
_journal_volume 44
_journal_year 2005
_chemical_formula_sum 'C20 H22 Cd2 Cl8 N4 S2'
_chemical_formula_weight 890.94
_chemical_name_systematic
;
 ?
;
_space_group_IT_number 14
_symmetry_cell_setting monoclinic
_symmetry_space_group_name_Hall '-P 2ybc'
_symmetry_space_group_name_H-M 'P 1 21/c 1'
_atom_sites_solution_hydrogens geom
_atom_sites_solution_primary direct
_atom_sites_solution_secondary difmap
_audit_creation_method SHELXL-97
_cell_angle_alpha 90.00
_cell_angle_beta 100.691(4)
_cell_angle_gamma 90.00
_cell_formula_units_Z 2
_cell_length_a 12.505(4)
_cell_length_b 8.072(2)
_cell_length_c 15.225(4)
_cell_measurement_reflns_used 6780
_cell_measurement_temperature 158(2)
_cell_measurement_theta_max 26.40
_cell_measurement_theta_min 2.72
_cell_volume 1510.1(7)
_computing_cell_refinement 'Bruker XSCANS'
_computing_data_collection 'Bruker XSCANS'
_computing_data_reduction 'Bruker SHELXTL'
_computing_molecular_graphics 'Bruker SHELXTL'
_computing_publication_material 'Bruker SHELXTL'
_computing_structure_refinement 'SHELXL-97 (Sheldrick, 1997)'
_computing_structure_solution 'Bruker SHELXTL'
_diffrn_ambient_temperature 158(2)
_diffrn_measured_fraction_theta_full 0.996
_diffrn_measured_fraction_theta_max 0.996
_diffrn_measurement_device_type 'Bruker P4'
_diffrn_measurement_method '\w scans'
_diffrn_radiation_monochromator graphite
_diffrn_radiation_source 'fine-focus sealed tube'
_diffrn_radiation_type MoK\a
_diffrn_radiation_wavelength 0.71073
_diffrn_reflns_av_R_equivalents 0.0179
_diffrn_reflns_av_sigmaI/netI 0.0099
_diffrn_reflns_limit_h_max 15
_diffrn_reflns_limit_h_min -15
_diffrn_reflns_limit_k_max 10
_diffrn_reflns_limit_k_min -7
_diffrn_reflns_limit_l_max 18
_diffrn_reflns_limit_l_min -18
_diffrn_reflns_number 18849
_diffrn_reflns_theta_full 26.40
_diffrn_reflns_theta_max 26.40
_diffrn_reflns_theta_min 2.72
_diffrn_standards_decay_% 2
_exptl_absorpt_coefficient_mu 2.274
_exptl_absorpt_correction_T_max 0.5412
_exptl_absorpt_correction_T_min 0.4555
_exptl_absorpt_correction_type multi-scan
_exptl_absorpt_process_details 'SADABS (Sheldrick 1996)'
_exptl_crystal_colour 'pale yellow'
_exptl_crystal_density_diffrn 1.959
_exptl_crystal_density_method 'not measured'
_exptl_crystal_description truncated_tr
_exptl_crystal_F_000 868
_exptl_crystal_size_max 0.40
_exptl_crystal_size_mid 0.31
_exptl_crystal_size_min 0.27
_refine_diff_density_max 1.486
_refine_diff_density_min -0.857
_refine_diff_density_rms 0.086
_refine_ls_extinction_method none
_refine_ls_goodness_of_fit_ref 1.078
_refine_ls_hydrogen_treatment constr
_refine_ls_matrix_type full
_refine_ls_number_parameters 173
_refine_ls_number_reflns 3085
_refine_ls_number_restraints 0
_refine_ls_restrained_S_all 1.078
_refine_ls_R_factor_all 0.0270
_refine_ls_R_factor_gt 0.0250
_refine_ls_shift/su_max 0.001
_refine_ls_shift/su_mean 0.000
_refine_ls_structure_factor_coef Fsqd
_refine_ls_weighting_details 'calc w=1/[\s^2^(Fo^2^)+(0.0348P)^2^+2.6047P] where P=(Fo^2^+2Fc^2^)/3'
_refine_ls_weighting_scheme calc
_refine_ls_wR_factor_gt 0.0666
_refine_ls_wR_factor_ref 0.0678
_reflns_number_gt 2892
_reflns_number_total 3085
_reflns_threshold_expression >2sigma(I)
_cod_data_source_file ic048473ksi20041101_095811_1.cif
_cod_data_source_block '[Cd2(L2)Cl4].2CH2Cl2'
_cod_depositor_comments
;
The following automatic conversions were performed:
'_symmetry_cell_setting' value 'Monoclinic' changed to 'monoclinic'
according to '/home/saulius/struct/CIF-dictionaries/cif_core.dic'
dictionary named 'cif_core.dic' version 2.4.1 from 2010-06-29.

Automatic conversion script
Id: cif_fix_enum 1527 2010-12-29 10:47:43Z saulius 
;
_cod_database_code 4308970

loop_
_symmetry_equiv_pos_as_xyz
'x, y, z'
'-x, y+1/2, -z+1/2'
'-x, -y, -z'
'x, -y-1/2, z-1/2'

loop_
_atom_site_label
_atom_site_type_symbol
_atom_site_fract_x
_atom_site_fract_y
_atom_site_fract_z
_atom_site_U_iso_or_equiv
_atom_site_adp_type
_atom_site_occupancy
_atom_site_symmetry_multiplicity
_atom_site_calc_flag
_atom_site_refinement_flags
_atom_site_disorder_assembly
_atom_site_disorder_group
C1 C 0.8620(3) 0.1174(5) 0.5513(3) 0.0486(9) Uani 1 1 d . . .
H1 H 0.8354 0.0451 0.5897 0.058 Uiso 1 1 calc R . .
C2 C 0.9722(3) 0.1502(6) 0.5660(3) 0.0621(12) Uani 1 1 d . . .
H2 H 1.0192 0.1015 0.6135 0.075 Uiso 1 1 calc R . .
C3 C 1.0109(3) 0.2572(6) 0.5084(4) 0.0655(13) Uani 1 1 d . . .
H3 H 1.0848 0.2811 0.5163 0.079 Uiso 1 1 calc R . .
C4 C 0.9394(3) 0.3281(5) 0.4393(3) 0.0531(10) Uani 1 1 d . . .
H4 H 0.9645 0.4005 0.4001 0.064 Uiso 1 1 calc R . .
C5 C 0.8291(3) 0.2906(4) 0.4283(2) 0.0368(7) Uani 1 1 d . . .
C6 C 0.7506(3) 0.3774(4) 0.3553(3) 0.0434(8) Uani 1 1 d . . .
H6A H 0.7886 0.4024 0.3068 0.052 Uiso 1 1 calc R . .
H6B H 0.7301 0.4821 0.3787 0.052 Uiso 1 1 calc R . .
C7 C 0.5241(3) 0.4149(4) 0.32225(18) 0.0295(6) Uani 1 1 d . . .
H7A H 0.5391 0.5164 0.2927 0.035 Uiso 1 1 calc R . .
H7B H 0.4544 0.3735 0.2912 0.035 Uiso 1 1 calc R . .
C8 C 0.5136(2) 0.4568(3) 0.41712(17) 0.0230(5) Uani 1 1 d . . .
C9 C 0.5335(2) 0.3941(3) 0.56599(18) 0.0250(5) Uani 1 1 d . . .
H9 H 0.5562 0.3216 0.6132 0.030 Uiso 1 1 calc R . .
N1 N 0.7913(2) 0.1859(3) 0.48344(18) 0.0351(6) Uani 1 1 d . . .
N2 N 0.54757(19) 0.3507(3) 0.48392(14) 0.0241(5) Uani 1 1 d . . .
S1 S 0.62728(6) 0.26502(9) 0.30945(4) 0.02860(16) Uani 1 1 d . . .
Cl1 Cl 0.40300(6) 0.02272(9) 0.39136(4) 0.02702(15) Uani 1 1 d . . .
Cl2 Cl 0.68442(7) -0.18755(9) 0.39056(6) 0.04096(19) Uani 1 1 d . . .
Cd1 Cd 0.615165(16) 0.07273(2) 0.451287(12) 0.02447(8) Uani 1 1 d . . .
Cl3 Cl 0.90038(11) -0.30128(15) 0.22328(8) 0.0680(3) Uani 1 1 d . A .
C10 C 0.7896(4) -0.1663(7) 0.1878(4) 0.0712(13) Uani 1 1 d . . .
H10A H 0.7483 -0.2058 0.1314 0.085 Uiso 0.883(4) 1 calc PR A 1
H10B H 0.7419 -0.1685 0.2313 0.085 Uiso 0.883(4) 1 calc PR A 1
H10C H 0.7251 -0.2125 0.2054 0.085 Uiso 0.117(4) 1 calc PR A 2
H10D H 0.8047 -0.0609 0.2182 0.085 Uiso 0.117(4) 1 calc PR A 2
Cl4 Cl 0.82911(14) 0.0322(2) 0.17489(17) 0.0994(7) Uani 0.883(4) 1 d P A 1
Cl4A Cl 0.7640(7) -0.1335(13) 0.0801(6) 0.056(3) Uani 0.117(4) 1 d P A 2

loop_
_atom_site_aniso_label
_atom_site_aniso_U_11
_atom_site_aniso_U_22
_atom_site_aniso_U_33
_atom_site_aniso_U_23
_atom_site_aniso_U_13
_atom_site_aniso_U_12
C1 0.049(2) 0.045(2) 0.047(2) -0.0050(16) -0.0034(16) 0.0040(17)
C2 0.049(2) 0.055(3) 0.071(3) -0.022(2) -0.017(2) 0.009(2)
C3 0.0338(19) 0.052(2) 0.106(4) -0.030(3) 0.001(2) -0.0037(18)
C4 0.0393(19) 0.039(2) 0.084(3) -0.0161(19) 0.0221(19) -0.0080(16)
C5 0.0361(16) 0.0266(15) 0.0507(19) -0.0123(14) 0.0156(14) -0.0031(13)
C6 0.0425(18) 0.0329(17) 0.060(2) 0.0088(16) 0.0219(16) -0.0063(15)
C7 0.0413(16) 0.0279(15) 0.0200(13) 0.0014(11) 0.0076(11) 0.0086(12)
C8 0.0283(14) 0.0211(12) 0.0207(12) -0.0001(10) 0.0077(10) -0.0009(10)
C9 0.0331(14) 0.0222(13) 0.0203(12) 0.0023(10) 0.0068(10) 0.0018(11)
N1 0.0353(14) 0.0317(14) 0.0383(14) -0.0052(11) 0.0067(11) -0.0006(11)
N2 0.0314(12) 0.0205(11) 0.0209(11) -0.0002(9) 0.0064(9) 0.0006(9)
S1 0.0431(4) 0.0232(3) 0.0224(3) 0.0003(3) 0.0138(3) 0.0036(3)
Cl1 0.0328(3) 0.0272(3) 0.0212(3) 0.0025(2) 0.0055(2) 0.0018(3)
Cl2 0.0418(4) 0.0262(4) 0.0592(5) -0.0071(3) 0.0205(4) 0.0033(3)
Cd1 0.03108(13) 0.02071(12) 0.02327(12) 0.00132(7) 0.00930(8) 0.00164(7)
Cl3 0.0865(8) 0.0623(7) 0.0567(6) -0.0034(5) 0.0171(6) 0.0001(6)
C10 0.059(3) 0.077(3) 0.082(3) 0.002(3) 0.023(2) -0.007(2)
Cl4 0.0728(10) 0.0552(8) 0.177(2) 0.0214(10) 0.0397(11) -0.0009(7)
Cl4A 0.048(5) 0.068(6) 0.050(5) 0.002(4) 0.006(3) 0.001(4)

loop_
_atom_type_symbol
_atom_type_description
_atom_type_scat_dispersion_real
_atom_type_scat_dispersion_imag
_atom_type_scat_source
C C 0.0033 0.0016 'International Tables Vol C Tables 4.2.6.8 and 6.1.1.4'
H H 0.0000 0.0000 'International Tables Vol C Tables 4.2.6.8 and 6.1.1.4'
N N 0.0061 0.0033 'International Tables Vol C Tables 4.2.6.8 and 6.1.1.4'
S S 0.1246 0.1234 'International Tables Vol C Tables 4.2.6.8 and 6.1.1.4'
Cl Cl 0.1484 0.1585 'International Tables Vol C Tables 4.2.6.8 and 6.1.1.4'
Cd Cd -0.8075 1.2024 'International Tables Vol C Tables 4.2.6.8 and 6.1.1.4'

loop_
_geom_angle_atom_site_label_1
_geom_angle_atom_site_label_2
_geom_angle_atom_site_label_3
_geom_angle
_geom_angle_site_symmetry_1
_geom_angle_site_symmetry_3
_geom_angle_publ_flag
N1 C1 C2 122.6(4) . . ?
C1 C2 C3 118.2(4) . . ?
C4 C3 C2 119.5(4) . . ?
C3 C4 C5 119.4(4) . . ?
N1 C5 C4 121.3(4) . . ?
N1 C5 C6 119.8(3) . . ?
C4 C5 C6 118.8(3) . . ?
C5 C6 S1 116.2(2) . . ?
C8 C7 S1 116.3(2) . . ?
N2 C8 C9 120.1(2) . 3_666 ?
N2 C8 C7 120.7(2) . . ?
C9 C8 C7 119.2(2) 3_666 . ?
N2 C9 C8 122.3(3) . 3_666 ?
C5 N1 C1 118.8(3) . . ?
C5 N1 Cd1 122.8(2) . . ?
C1 N1 Cd1 117.2(2) . . ?
C8 N2 C9 117.6(2) . . ?
C8 N2 Cd1 119.95(17) . . ?
C9 N2 Cd1 122.12(18) . . ?
C7 S1 C6 101.38(16) . . ?
C7 S1 Cd1 98.76(9) . . ?
C6 S1 Cd1 98.65(12) . . ?
Cd1 Cl1 Cd1 88.90(2) 3_656 . ?
N1 Cd1 N2 87.00(9) . . ?
N1 Cd1 Cl2 91.60(7) . . ?
N2 Cd1 Cl2 169.57(5) . . ?
N1 Cd1 Cl1 99.44(7) . 3_656 ?
N2 Cd1 Cl1 89.55(5) . 3_656 ?
Cl2 Cd1 Cl1 100.87(3) . 3_656 ?
N1 Cd1 Cl1 164.31(7) . . ?
N2 Cd1 Cl1 81.45(6) . . ?
Cl2 Cd1 Cl1 97.83(3) . . ?
Cl1 Cd1 Cl1 91.10(2) 3_656 . ?
N1 Cd1 S1 75.67(7) . . ?
N2 Cd1 S1 73.17(5) . . ?
Cl2 Cd1 S1 96.47(3) . . ?
Cl1 Cd1 S1 162.14(2) 3_656 . ?
Cl1 Cd1 S1 90.76(2) . . ?
Cl4A C10 Cl4 74.8(4) . . ?
Cl4A C10 Cl3 113.8(4) . . ?
Cl4 C10 Cl3 112.9(3) . . ?

loop_
_geom_bond_atom_site_label_1
_geom_bond_atom_site_label_2
_geom_bond_distance
_geom_bond_site_symmetry_2
_geom_bond_publ_flag
C1 N1 1.347(5) . ?
C1 C2 1.381(6) . ?
C2 C3 1.382(7) . ?
C3 C4 1.372(7) . ?
C4 C5 1.392(5) . ?
C5 N1 1.338(4) . ?
C5 C6 1.512(5) . ?
C6 S1 1.814(4) . ?
C7 C8 1.513(4) . ?
C7 S1 1.805(3) . ?
C8 N2 1.337(3) . ?
C8 C9 1.385(4) 3_666 ?
C9 N2 1.340(3) . ?
C9 C8 1.385(4) 3_666 ?
N1 Cd1 2.350(3) . ?
N2 Cd1 2.480(2) . ?
S1 Cd1 2.6865(9) . ?
Cl1 Cd1 2.5664(9) 3_656 ?
Cl1 Cd1 2.6714(10) . ?
Cl2 Cd1 2.5132(9) . ?
Cd1 Cl1 2.5664(9) 3_656 ?
Cl3 C10 1.767(5) . ?
C10 Cl4A 1.632(10) . ?
C10 Cl4 1.699(5) . ?
